data_1513889
loop_
_publ_author_name
'G\"or, Kansu'
'K\"urk\,c\"uo\(glu, G\"une\,s S\"uheyla'
'Ye\,silel, Okan Zafer'
'B\"uy\"ukg\"ung\"or, Orhan'

_publ_contact_author_address
;
Department of Physics,
Faculty of Arts and Sciences,
Eskisehir Osmangazi University,
26480 Eskisehir, Turkey
;
_publ_contact_author_email gkurkcuo@ogu.edu.tr
_publ_contact_author_fax '+90 2222397850'
_publ_contact_author_name 'Dr Gunes Suheyla Kurkcuoglu'
_publ_contact_author_phone '+90 2222393750'
_publ_section_title
;
 Syntheses, crystal structures and spectroscopic properties of
 cyano-bridged two-dimensional coordination polymers with
 3-methylpyridazine
;
_journal_name_full 'Inorganica Chimica Acta'
_journal_page_first 15
_journal_page_last 20
_journal_paper_doi 10.1016/j.ica.2014.01.023
_journal_volume 414
_journal_year 2014
_chemical_formula_sum 'C14 H12 N8 Pd Zn'
_chemical_formula_weight 464.09
_space_group_IT_number 12
_symmetry_cell_setting monoclinic
_symmetry_space_group_name_Hall '-C 2y'
_symmetry_space_group_name_H-M 'C 1 2/m 1'
_atom_sites_solution_hydrogens geom
_atom_sites_solution_primary direct
_atom_sites_solution_secondary difmap
_audit_creation_method SHELXL-97
_audit_update_record
;
2013-01-14 # Formatted by publCIF
;
_cell_angle_alpha 90.00
_cell_angle_beta 96.446(9)
_cell_angle_gamma 90.00
_cell_formula_units_Z 2
_cell_length_a 16.5772(19)
_cell_length_b 7.6763(7)
_cell_length_c 6.7095(8)
_cell_measurement_reflns_used 8676
_cell_measurement_temperature 293(2)
_cell_measurement_theta_max 28.73
_cell_measurement_theta_min 2.93
_cell_volume 848.40(16)
_computing_cell_refinement STOE_X-AREA
_computing_data_collection STOE_X-AREA
_computing_data_reduction STOE_X-RED
_computing_structure_refinement 'SHELXL-97 (Sheldrick, 2008)'
_diffrn_ambient_temperature 293(2)
_diffrn_detector_area_resol_mean 6.67
_diffrn_measured_fraction_theta_full 0.999
_diffrn_measured_fraction_theta_max 0.999
_diffrn_measurement_device_type STOE_IPDS2
_diffrn_measurement_method rotation_method
_diffrn_radiation_monochromator graphite
_diffrn_radiation_source 'fine-focus sealed tube'
_diffrn_radiation_type MoK\a
_diffrn_radiation_wavelength 0.71073
_diffrn_reflns_av_R_equivalents 0.0438
_diffrn_reflns_av_sigmaI/netI 0.0303
_diffrn_reflns_limit_h_max 20
_diffrn_reflns_limit_h_min -20
_diffrn_reflns_limit_k_max 9
_diffrn_reflns_limit_k_min -9
_diffrn_reflns_limit_l_max 8
_diffrn_reflns_limit_l_min -8
_diffrn_reflns_number 3024
_diffrn_reflns_theta_full 26.48
_diffrn_reflns_theta_max 26.48
_diffrn_reflns_theta_min 2.93
_exptl_absorpt_coefficient_mu 2.486
_exptl_absorpt_correction_T_max 0.8834
_exptl_absorpt_correction_T_min 0.5109
_exptl_absorpt_correction_type integration
_exptl_crystal_colour colourless
_exptl_crystal_density_diffrn 1.817
_exptl_crystal_density_method 'not measured'
_exptl_crystal_description prism
_exptl_crystal_F_000 456
_exptl_crystal_size_max 0.290
_exptl_crystal_size_mid 0.270
_exptl_crystal_size_min 0.050
_refine_diff_density_max 0.270
_refine_diff_density_min -0.577
_refine_diff_density_rms 0.071
_refine_ls_extinction_method none
_refine_ls_goodness_of_fit_ref 1.168
_refine_ls_hydrogen_treatment mixed
_refine_ls_matrix_type full
_refine_ls_number_parameters 70
_refine_ls_number_reflns 953
_refine_ls_number_restraints 0
_refine_ls_restrained_S_all 1.168
_refine_ls_R_factor_all 0.0206
_refine_ls_R_factor_gt 0.0175
_refine_ls_shift/su_max 0.000
_refine_ls_shift/su_mean 0.000
_refine_ls_structure_factor_coef Fsqd
_refine_ls_weighting_details 'calc w=1/[\s^2^(Fo^2^)+(0.0213P)^2^+0.1990P] where P=(Fo^2^+2Fc^2^)/3'
_refine_ls_weighting_scheme calc
_refine_ls_wR_factor_gt 0.0397
_refine_ls_wR_factor_ref 0.0403
_reflns_number_gt 884
_reflns_number_total 953
_reflns_threshold_expression >2\s(I)
_cod_data_source_file gunesk49.cif
_cod_data_source_block gunesk49
_cod_depositor_comments
;
The following automatic conversions were performed:
data name '_publ_contact_authot_phone' replaced with
'_publ_contact_author_phone' as specified in the replacement file
'/home/antanas/src/cod-tools/trunk/data/replacement-values/replacement_tags.lst'.

Automatic conversion script
Id: cif_correct_tags 4998 2017-03-02 13:24:31Z antanas 
;
_cod_original_sg_symbol_H-M C2/m
_cod_database_code 1513889

loop_
_symmetry_equiv_pos_as_xyz
'x, y, z'
'-x, y, -z'
'x+1/2, y+1/2, z'
'-x+1/2, y+1/2, -z'
'-x, -y, -z'
'x, -y, z'
'-x+1/2, -y+1/2, -z'
'x+1/2, -y+1/2, z'

loop_
_atom_site_label
_atom_site_type_symbol
_atom_site_fract_x
_atom_site_fract_y
_atom_site_fract_z
_atom_site_U_iso_or_equiv
_atom_site_adp_type
_atom_site_occupancy
_atom_site_symmetry_multiplicity
_atom_site_calc_flag
_atom_site_refinement_flags
C1 C 0.52802(10) 0.8132(2) 0.8144(2) 0.0247(3) Uani 1 1 d .
C2 C 0.62223(16) 0.5000 0.1840(4) 0.0346(6) Uani 1 2 d S
H2 H 0.5743 0.5000 0.0973 0.041 Uiso 1 2 calc SR
C3 C 0.6953(2) 0.5000 0.1034(5) 0.0527(8) Uani 1 2 d S
H3 H 0.6973 0.5000 -0.0345 0.063 Uiso 1 2 calc SR
C4 C 0.76453(19) 0.5000 0.2352(5) 0.0574(10) Uani 1 2 d S
H4 H 0.8155 0.5000 0.1895 0.069 Uiso 1 2 calc SR
C5 C 0.75648(17) 0.5000 0.4398(5) 0.0413(7) Uani 1 2 d S
C6 C 0.8298(2) 0.5000 0.5932(6) 0.0629(10) Uani 1 2 d S
H6A H 0.8462 0.6179 0.6236 0.094 Uiso 0.50 1 calc PR
H6B H 0.8733 0.4387 0.5410 0.094 Uiso 0.50 1 calc PR
H6C H 0.8168 0.4434 0.7131 0.094 Uiso 0.50 1 calc PR
N1 N 0.53804(9) 0.70079(19) 0.7102(2) 0.0296(3) Uani 1 1 d .
N2 N 0.61759(12) 0.5000 0.3787(3) 0.0272(4) Uani 1 2 d S
N3 N 0.68487(13) 0.5000 0.5098(3) 0.0334(5) Uani 1 2 d S
Pd1 Pd 0.5000 1.0000 1.0000 0.01946(9) Uani 1 4 d S
Zn1 Zn 0.5000 0.5000 0.5000 0.02061(10) Uani 1 4 d S

loop_
_atom_site_aniso_label
_atom_site_aniso_U_11
_atom_site_aniso_U_22
_atom_site_aniso_U_33
_atom_site_aniso_U_23
_atom_site_aniso_U_13
_atom_site_aniso_U_12
C1 0.0299(8) 0.0228(8) 0.0219(8) 0.0024(7) 0.0048(6) -0.0029(7)
C2 0.0314(13) 0.0438(15) 0.0294(13) 0.000 0.0078(10) 0.000
C3 0.0419(17) 0.083(2) 0.0361(16) 0.000 0.0185(13) 0.000
C4 0.0340(17) 0.087(3) 0.055(2) 0.000 0.0199(15) 0.000
C5 0.0283(14) 0.0483(16) 0.0473(17) 0.000 0.0046(12) 0.000
C6 0.0303(16) 0.087(3) 0.069(2) 0.000 -0.0066(15) 0.000
N1 0.0354(8) 0.0263(8) 0.0282(7) -0.0049(6) 0.0081(6) -0.0020(6)
N2 0.0249(10) 0.0293(10) 0.0283(11) 0.000 0.0065(8) 0.000
N3 0.0275(11) 0.0386(12) 0.0339(11) 0.000 0.0020(9) 0.000
Pd1 0.02683(14) 0.01538(12) 0.01657(13) 0.000 0.00415(9) 0.000
Zn1 0.0259(2) 0.01816(19) 0.0185(2) 0.000 0.00573(14) 0.000

loop_
_atom_type_symbol
_atom_type_description
_atom_type_scat_dispersion_real
_atom_type_scat_dispersion_imag
_atom_type_scat_source
C C 0.0033 0.0016 'International Tables Vol C Tables 4.2.6.8 and 6.1.1.4'
H H 0.0000 0.0000 'International Tables Vol C Tables 4.2.6.8 and 6.1.1.4'
N N 0.0061 0.0033 'International Tables Vol C Tables 4.2.6.8 and 6.1.1.4'
Pd Pd -0.9988 1.0072 'International Tables Vol C Tables 4.2.6.8 and 6.1.1.4'
Zn Zn 0.2839 1.4301 'International Tables Vol C Tables 4.2.6.8 and 6.1.1.4'

loop_
_geom_angle_atom_site_label_1
_geom_angle_atom_site_label_2
_geom_angle_atom_site_label_3
_geom_angle
_geom_angle_site_symmetry_1
_geom_angle_site_symmetry_3
N1 C1 Pd1 174.42(14) . .
N2 C2 C3 122.7(3) . .
N2 C2 H2 118.7 . .
C3 C2 H2 118.7 . .
C4 C3 C2 117.2(3) . .
C4 C3 H3 121.4 . .
C2 C3 H3 121.4 . .
C3 C4 C5 118.0(3) . .
C3 C4 H4 121.0 . .
C5 C4 H4 121.0 . .
N3 C5 C4 122.5(3) . .
N3 C5 C6 116.5(3) . .
C4 C5 C6 121.0(3) . .
C5 C6 H6A 109.5 . .
C5 C6 H6B 109.5 . .
H6A C6 H6B 109.5 . .
C5 C6 H6C 109.5 . .
H6A C6 H6C 109.5 . .
H6B C6 H6C 109.5 . .
C1 N1 Zn1 154.55(13) . .
C2 N2 N3 120.9(2) . .
C2 N2 Zn1 121.39(17) . .
N3 N2 Zn1 117.70(16) . .
C5 N3 N2 118.7(2) . .
C1 Pd1 C1 92.32(9) 6_575 .
C1 Pd1 C1 87.68(9) 6_575 5_677
C1 Pd1 C1 180.0 . 5_677
C1 Pd1 C1 180.00(6) 6_575 2_657
C1 Pd1 C1 87.68(9) . 2_657
C1 Pd1 C1 92.32(9) 5_677 2_657
N1 Zn1 N1 180.00(5) 5_666 .
N1 Zn1 N1 92.36(8) 5_666 2_656
N1 Zn1 N1 87.64(8) . 2_656
N1 Zn1 N1 87.64(8) 5_666 6_565
N1 Zn1 N1 92.36(8) . 6_565
N1 Zn1 N1 180.00(6) 2_656 6_565
N1 Zn1 N2 87.93(5) 5_666 .
N1 Zn1 N2 92.07(6) . .
N1 Zn1 N2 87.93(5) 2_656 .
N1 Zn1 N2 92.07(5) 6_565 .
N1 Zn1 N2 92.07(6) 5_666 5_666
N1 Zn1 N2 87.93(5) . 5_666
N1 Zn1 N2 92.07(5) 2_656 5_666
N1 Zn1 N2 87.93(5) 6_565 5_666
N2 Zn1 N2 180.00(4) . 5_666

loop_
_geom_bond_atom_site_label_1
_geom_bond_atom_site_label_2
_geom_bond_distance
_geom_bond_site_symmetry_2
C1 N1 1.135(2) .
C1 Pd1 1.9879(16) .
C2 N2 1.317(3) .
C2 C3 1.380(4) .
C2 H2 0.9300 .
C3 C4 1.368(5) .
C3 H3 0.9300 .
C4 C5 1.395(4) .
C4 H4 0.9300 .
C5 N3 1.325(4) .
C5 C6 1.502(4) .
C6 H6A 0.9600 .
C6 H6B 0.9600 .
C6 H6C 0.9600 .
N1 Zn1 2.1361(15) .
N2 N3 1.341(3) .
N2 Zn1 2.195(2) .
Pd1 C1 1.9879(17) 6_575
Pd1 C1 1.9879(17) 5_677
Pd1 C1 1.9879(17) 2_657
Zn1 N1 2.1361(15) 5_666
Zn1 N1 2.1361(15) 2_656
Zn1 N1 2.1361(15) 6_565
Zn1 N2 2.195(2) 5_666

loop_
_geom_torsion_atom_site_label_1
_geom_torsion_atom_site_label_2
_geom_torsion_atom_site_label_3
_geom_torsion_atom_site_label_4
_geom_torsion
_geom_torsion_site_symmetry_4
N2 C2 C3 C4 0.0 .
C2 C3 C4 C5 0.0 .
C3 C4 C5 N3 0.0 .
C3 C4 C5 C6 180.0 .
Pd1 C1 N1 Zn1 27.4(18) .
C3 C2 N2 N3 0.0 .
C3 C2 N2 Zn1 180.0 .
C4 C5 N3 N2 0.0 .
C6 C5 N3 N2 180.0 .
C2 N2 N3 C5 0.0 .
Zn1 N2 N3 C5 180.0 .
N1 C1 Pd1 C1 -129.5(15) 6_575
N1 C1 Pd1 C1 -34(100) 5_677
N1 C1 Pd1 C1 50.5(15) 2_657
C1 N1 Zn1 N1 -118(100) 5_666
C1 N1 Zn1 N1 68.5(3) 2_656
C1 N1 Zn1 N1 -111.5(3) 6_565
C1 N1 Zn1 N2 156.3(3) .
C1 N1 Zn1 N2 -23.7(3) 5_666
C2 N2 Zn1 N1 46.22(4) 5_666
N3 N2 Zn1 N1 -133.78(4) 5_666
C2 N2 Zn1 N1 -133.78(4) .
N3 N2 Zn1 N1 46.22(4) .
C2 N2 Zn1 N1 -46.22(4) 2_656
N3 N2 Zn1 N1 133.78(4) 2_656
C2 N2 Zn1 N1 133.78(4) 6_565
N3 N2 Zn1 N1 -46.22(4) 6_565
C2 N2 Zn1 N2 0.0(2) 5_666
N3 N2 Zn1 N2 180.0(2) 5_666
